data_2103803
loop_
_publ_author_name
'Clemente, Dore Augusto'
'Marzotto, Armando'

_publ_section_title
;
 22 Space-group changes
;
_journal_issue 1
_journal_name_full 'Acta Crystallographica Section B'
_journal_page_first 43
_journal_page_last 50
_journal_paper_doi 10.1107/S0108768102022668
_journal_volume 59
_journal_year 2003
_chemical_formula_moiety 'C5 H6 N1 1+,Cl6 Sb1 1-'
_chemical_formula_sum 'C5 H6 Cl6 N Sb'
_chemical_formula_weight 414.56
_chemical_name_systematic
;
Pyridinium hexachloro-antimony(v)
;
_space_group_IT_number 14
_symmetry_space_group_name_Hall '-P 2yab'
_symmetry_space_group_name_H-M 'P 1 21/a 1'
_atom_sites_solution_hydrogens geom
_atom_sites_solution_primary direct
_atom_sites_solution_secondary difmap
_cell_angle_alpha 90.00
_cell_angle_beta 97.31(4)
_cell_angle_gamma 90.00
_cell_formula_units_Z 4
_cell_length_a 15.42(3)
_cell_length_b 11.66(2)
_cell_length_c 7.210(10)
_cell_measurement_temperature 293(2)
_cell_volume 1286(4)
_computing_structure_refinement 'SHELXL-97 (Sheldrick, 1997)'
_computing_structure_solution 'SHELXS-97 (Sheldrick, 1990)'
_diffrn_ambient_temperature 293(2)
_diffrn_measured_fraction_theta_full 0.365
_diffrn_measured_fraction_theta_max 0.365
_diffrn_radiation_monochromator graphite
_diffrn_radiation_source 'fine-focus sealed tube'
_diffrn_radiation_type MoK\a
_diffrn_radiation_wavelength 0.71073
_diffrn_reflns_av_R_equivalents 0.0073
_diffrn_reflns_av_sigmaI/netI 0.0598
_diffrn_reflns_limit_h_max 15
_diffrn_reflns_limit_h_min -15
_diffrn_reflns_limit_k_max 12
_diffrn_reflns_limit_k_min -12
_diffrn_reflns_limit_l_max 8
_diffrn_reflns_limit_l_min -8
_diffrn_reflns_number 12890
_diffrn_reflns_theta_full 42.04
_diffrn_reflns_theta_max 42.04
_diffrn_reflns_theta_min 2.20
_exptl_absorpt_coefficient_mu 3.350
_exptl_crystal_density_diffrn 2.142
_exptl_crystal_density_method 'not measured'
_exptl_crystal_F_000 784
_refine_diff_density_max 2.169
_refine_diff_density_min -3.222
_refine_ls_extinction_method none
_refine_ls_goodness_of_fit_ref 1.345
_refine_ls_hydrogen_treatment mixed
_refine_ls_matrix_type full
_refine_ls_number_parameters 77
_refine_ls_number_reflns 3289
_refine_ls_number_restraints 0
_refine_ls_restrained_S_all 1.345
_refine_ls_R_factor_all 0.0614
_refine_ls_R_factor_gt 0.0613
_refine_ls_shift/su_max 2.226
_refine_ls_shift/su_mean 0.029
_refine_ls_structure_factor_coef Fsqd
_refine_ls_weighting_details 'calc w=1/[\s^2^(Fo^2^)+(0.0000P)^2^+16.8959P] where P=(Fo^2^+2Fc^2^)/3'
_refine_ls_weighting_scheme calc
_refine_ls_wR_factor_gt 0.1668
_refine_ls_wR_factor_ref 0.1668
_reflns_number_gt 3277
_reflns_number_total 3289
_reflns_threshold_expression >2sigma(I)
_cod_data_source_file an0613.cif
_cod_data_source_block pyrhsb
_cod_original_sg_symbol_H-M 'P 21/a'
_cod_database_code 2103803

loop_
_symmetry_equiv_pos_as_xyz
'x, y, z'
'x+1/2, -y+1/2, z'
'-x, -y, -z'
'-x-1/2, y-1/2, -z'

loop_
_atom_site_label
_atom_site_fract_x
_atom_site_fract_y
_atom_site_fract_z
_atom_site_U_iso_or_equiv
_atom_site_adp_type
_atom_site_calc_flag
_atom_site_refinement_flags
_atom_site_occupancy
_atom_site_type_symbol
Sb1 0.33750(4) 0.32820(4) 0.25310(7) 0.02000(15) Uiso d . 1 Sb
Cl1 0.36500(13) 0.45900(16) 0.0180(2) 0.0200(3) Uiso d . 1 Cl
Cl5 0.31000(13) 0.19500(16) 0.4840(2) 0.0200(3) Uiso d . 1 Cl
Cl6 0.30550(13) 0.18600(16) 0.0295(2) 0.0200(3) Uiso d . 1 Cl
Cl7 0.36850(13) 0.46850(16) 0.4825(2) 0.0200(3) Uiso d . 1 Cl
Cl8 0.18950(13) 0.38400(16) 0.2155(2) 0.0200(3) Uiso d . 1 Cl
Cl9 0.48400(13) 0.27150(16) 0.2860(2) 0.0200(3) Uiso d . 1 Cl
N1 0.4420(12) 0.7237(12) 0.2380(18) 0.020(3) Uiso d P 0.50 N
C3 0.5080(12) 0.7877(16) 0.194(2) 0.020(3) Uiso d P 0.50 C
C4 0.5070(11) 0.9037(14) 0.240(2) 0.020(3) Uiso d P 0.50 C
C5 0.4200(13) 0.9527(14) 0.277(2) 0.020(3) Uiso d P 0.50 C
C6 0.3600(11) 0.8747(18) 0.318(2) 0.020(3) Uiso d P 0.50 C
C7 0.3680(13) 0.7717(17) 0.290(2) 0.020(3) Uiso d P 0.50 C
N2' 0.3950(12) 0.7233(12) 0.2510(18) 0.020(3) Uiso d P 0.50 N
C10' 0.4760(14) 0.7573(16) 0.201(2) 0.020(3) Uiso d P 0.50 C
C9' 0.4980(11) 0.8623(15) 0.168(2) 0.020(3) Uiso d P 0.50 C
C8' 0.4510(13) 0.9483(14) 0.239(2) 0.020(3) Uiso d P 0.50 C
C2' 0.3640(11) 0.9243(17) 0.296(2) 0.020(3) Uiso d P 0.50 C
C1' 0.3420(13) 0.8053(17) 0.292(2) 0.020(3) Uiso d P 0.50 C

loop_
_atom_type_symbol
_atom_type_description
_atom_type_scat_dispersion_real
_atom_type_scat_dispersion_imag
_atom_type_scat_source
Sb Sb -0.5866 1.5461 'International Tables Vol C Tables 4.2.6.8 and 6.1.1.4'
Cl Cl 0.1484 0.1585 'International Tables Vol C Tables 4.2.6.8 and 6.1.1.4'
N N 0.0061 0.0033 'International Tables Vol C Tables 4.2.6.8 and 6.1.1.4'
C C 0.0033 0.0016 'International Tables Vol C Tables 4.2.6.8 and 6.1.1.4'
H H 0.0000 0.0000 'International Tables Vol C Tables 4.2.6.8 and 6.1.1.4'

loop_
_geom_angle_atom_site_label_1
_geom_angle_atom_site_label_2
_geom_angle_atom_site_label_3
_geom_angle
Cl6 Sb1 Cl7 178.76(7)
Cl6 Sb1 Cl9 89.18(9)
Cl7 Sb1 Cl9 91.04(9)
Cl6 Sb1 Cl5 88.76(14)
Cl7 Sb1 Cl5 90.02(14)
Cl9 Sb1 Cl5 90.02(9)
Cl6 Sb1 Cl8 90.01(9)
Cl7 Sb1 Cl8 89.77(9)
Cl9 Sb1 Cl8 179.14(7)
Cl5 Sb1 Cl8 90.26(9)
Cl6 Sb1 Cl1 90.26(14)
Cl7 Sb1 Cl1 90.96(14)
Cl9 Sb1 Cl1 89.77(9)
Cl5 Sb1 Cl1 179.00(7)
Cl8 Sb1 Cl1 89.93(9)
C10' N1 N2' 144(3)
C10' N1 C3 7.5(16)
N2' N1 C3 145(2)
C10' N1 C7 123(2)
N2' N1 C7 26.5(15)
C3 N1 C7 121.7(15)
C10' N1 C1' 116(2)
N2' N1 C1' 31.1(14)
C3 N1 C1' 115.7(13)
C7 N1 C1' 6.8(11)
C10' N1 C9' 24.6(18)
N2' N1 C9' 121.0(18)
C3 N1 C9' 24.2(9)
C7 N1 C9' 98.4(12)
C1' N1 C9' 92.1(10)
C10' C3 C9' 117(4)
C10' C3 N1 9.0(18)
C9' C3 N1 118(2)
C10' C3 C4 120(3)
C9' C3 C4 26.3(12)
N1 C3 C4 117.1(15)
C9' C4 C8' 105(2)
C9' C4 C3 34.1(17)
C8' C4 C3 122.3(19)
C9' C4 C5 107(2)
C8' C4 C5 13.5(12)
C3 C4 C5 116.5(15)
C9' C4 C10' 37.9(18)
C8' C4 C10' 106.3(17)
C3 C4 C10' 17.3(9)
C5 C4 C10' 99.4(13)
C8' C5 C2' 148(3)
C8' C5 C6 132(3)
C2' C5 C6 22.8(13)
C8' C5 C4 24(2)
C2' C5 C4 137(2)
C6 C5 C4 115.5(15)
C8' C5 C9' 30(2)
C2' C5 C9' 121.0(18)
C6 C5 C9' 102.1(13)
C4 C5 C9' 21.6(7)
C2' C6 C1' 151(3)
C2' C6 C7 151(3)
C1' C6 C7 24.2(16)
C2' C6 C5 38(2)
C1' C6 C5 142(2)
C7 C6 C5 122.3(18)
C2' C6 C8' 50(2)
C1' C6 C8' 128(2)
C7 C6 C8' 108.4(15)
C5 C6 C8' 14.0(9)
C2' C6 N2' 140(3)
C1' C6 N2' 35.3(16)
C7 C6 N2' 12.5(11)
C5 C6 N2' 109.8(14)
C8' C6 N2' 95.9(11)
C1' C7 N2' 159(4)
C1' C7 C6 39(3)
N2' C7 C6 147(3)
C1' C7 N1 156(4)
N2' C7 N1 25.3(15)
C6 C7 N1 123.5(19)
C1' C7 C2' 44(3)
N2' C7 C2' 139(2)
C6 C7 C2' 9.4(10)
N1 C7 C2' 116.7(15)
C1' C7 C10' 138(4)
N2' C7 C10' 42.8(18)
C6 C7 C10' 104.9(16)
N1 C7 C10' 19.2(8)
C2' C7 C10' 97.7(12)
N1 N2' C7 128(3)
N1 N2' C1' 132(2)
C7 N2' C1' 8.7(15)
N1 N2' C10' 18.0(15)
C7 N2' C10' 115(2)
C1' N2' C10' 116.9(15)
N1 N2' C6 109.6(18)
C7 N2' C6 20.1(18)
C1' N2' C6 22.4(10)
C10' N2' C6 95.3(11)
C3 C10' N1 163(3)
C3 C10' C9' 38(2)
N1 C10' C9' 142(3)
C3 C10' N2' 159(3)
N1 C10' N2' 18.3(16)
C9' C10' N2' 125.1(17)
C3 C10' C4 42(2)
N1 C10' C4 130(2)
C9' C10' C4 19.6(9)
N2' C10' C4 117.4(14)
C3 C10' C7 137(3)
N1 C10' C7 37.9(18)
C9' C10' C7 104.1(15)
N2' C10' C7 22.1(8)
C4 C10' C7 95.3(12)
C4 C9' C3 120(3)
C4 C9' C10' 123(2)
C3 C9' C10' 24.9(14)
C4 C9' C8' 45.1(18)
C3 C9' C8' 135(2)
C10' C9' C8' 117.2(16)
C4 C9' C5 51.6(19)
C3 C9' C5 124.5(18)
C10' C9' C5 105.1(14)
C8' C9' C5 12.2(9)
C4 C9' N1 116(2)
C3 C9' N1 37.4(14)
C10' C9' N1 13.5(10)
C8' C9' N1 103.8(13)
C5 C9' N1 91.7(10)
C5 C8' C4 143(3)
C5 C8' C9' 138(3)
C4 C8' C9' 29.9(12)
C5 C8' C2' 20(2)
C4 C8' C2' 135.0(19)
C9' C8' C2' 120.4(16)
C5 C8' C6 34(2)
C4 C8' C6 117.0(17)
C9' C8' C6 103.9(13)
C2' C8' C6 18.1(8)
C6 C2' C5 120(3)
C6 C2' C1' 17.1(19)
C5 C2' C1' 124(2)
C6 C2' C8' 112(3)
C5 C2' C8' 11.9(13)
C1' C2' C8' 113.6(16)
C6 C2' C7 19(2)
C5 C2' C7 108.0(18)
C1' C2' C7 15.8(10)
C8' C2' C7 98.4(13)
C7 C1' C6 116(4)
C7 C1' N2' 12(2)
C6 C1' N2' 122(2)
C7 C1' C2' 121(4)
C6 C1' C2' 11.8(13)
N2' C1' C2' 123.9(17)
C7 C1' N1 17(3)
C6 C1' N1 105(2)
N2' C1' N1 17.0(8)
C2' C1' N1 107.1(14)

loop_
_geom_bond_atom_site_label_1
_geom_bond_atom_site_label_2
_geom_bond_distance
Sb1 Cl6 2.321(3)
Sb1 Cl7 2.332(3)
Sb1 Cl9 2.337(5)
Sb1 Cl5 2.354(3)
Sb1 Cl8 2.355(5)
Sb1 Cl1 2.358(3)
N1 C10' 0.73(2)
N1 N2' 0.743(17)
N1 C3 1.33(2)
N1 C7 1.37(3)
N1 C1' 1.89(2)
N1 C9' 1.93(2)
C3 C10' 0.61(2)
C3 C9' 0.90(2)
C3 C4 1.39(2)
C4 C9' 0.710(19)
C4 C8' 1.01(2)
C4 C5 1.51(3)
C4 C10' 1.79(3)
C5 C8' 0.58(2)
C5 C2' 0.95(2)
C5 C6 1.36(3)
C5 C9' 1.85(3)
C6 C2' 0.605(19)
C6 C1' 0.87(2)
C6 C7 1.23(3)
C6 C8' 1.80(3)
C6 N2' 1.93(2)
C7 C1' 0.56(2)
C7 N2' 0.78(2)
C7 C2' 1.78(3)
C7 C10' 1.87(3)
N2' C1' 1.32(2)
N2' C10' 1.40(3)
C10' C9' 1.30(3)
C9' C8' 1.37(2)
C8' C2' 1.48(3)
C2' C1' 1.43(3)
